data_7042117
loop_
_publ_author_name
'Toma, Ana Maria'
'Pop, Alexandra'
'Silvestru, Anca'
'R\"uffer, Tobias'
'Lang, Heinrich'
'Mehring, Michael'

_publ_section_title
;
 Bismuth\p arene versus bismuthhalide coordination in heterocyclic
 diorganobismuth(iii) compounds with transannular N\\rightarrow Bi
 interaction.
;
_journal_issue 12
_journal_name_full 'Dalton transactions (Cambridge, England : 2003)'
_journal_page_first 3953
_journal_page_last 3962
_journal_paper_doi 10.1039/c7dt00188f
_journal_volume 46
_journal_year 2017
_chemical_formula_moiety 'C17 H19 Bi Cl N O'
_chemical_formula_sum 'C17 H19 Bi Cl N O'
_chemical_formula_weight 497.76
_chemical_name_systematic
;
 ?
;
_space_group_crystal_system monoclinic
_space_group_IT_number 14
_space_group_name_Hall '-P 2ybc'
_space_group_name_H-M_alt 'P 1 21/c 1'
_symmetry_space_group_name_Hall '-P 2ybc'
_symmetry_space_group_name_H-M 'P 1 21/c 1'
_atom_sites_solution_hydrogens geom
_audit_creation_method SHELXL-2013
_audit_update_record
;
2017-02-14 deposited with the CCDC.
2017-02-20 downloaded from the CCDC.
;
_cell_angle_alpha 90
_cell_angle_beta 90.059(3)
_cell_angle_gamma 90
_cell_formula_units_Z 8
_cell_length_a 9.0546(3)
_cell_length_b 18.9853(6)
_cell_length_c 19.0771(6)
_cell_measurement_reflns_used 8593
_cell_measurement_temperature 110
_cell_measurement_theta_max 28.5700
_cell_measurement_theta_min 3.3010
_cell_volume 3279.43(18)
_computing_cell_refinement
;
CrysAlisPro, Agilent Technologies,
Version 1.171.37.31 (release 14-01-2014 CrysAlis171 .NET)
(compiled Jan 14 2014,18:38:05)
;
_computing_data_collection
;
CrysAlisPro, Agilent Technologies,
Version 1.171.37.31 (release 14-01-2014 CrysAlis171 .NET)
(compiled Jan 14 2014,18:38:05)
;
_computing_data_reduction
;
CrysAlisPro, Agilent Technologies,
Version 1.171.37.31 (release 14-01-2014 CrysAlis171 .NET)
(compiled Jan 14 2014,18:38:05)
;
_computing_molecular_graphics
;Brandenburg, K. [or Brandenburg, K. & Putz, H., or Brandenburg, K. & Berndt,
 M.] (1999). DIAMOND. Crystal Impact GbR, Bonn, Germany.
;
_computing_publication_material
; Allen, F. H., Johnson, O., Shields, G. P., Smith, B. R. & Towler, M. (2004).
 J. Appl. Cryst. 37, 335-338.
;
_computing_structure_refinement 'SHELXL-2013 (Sheldrick, 2013)'
_computing_structure_solution 'SHELXS-2013 (Sheldrick, 2013)'
_diffrn_ambient_temperature 110
_diffrn_measured_fraction_theta_full 0.997
_diffrn_measured_fraction_theta_max 0.997
_diffrn_measurement_device_type 'oxford gemini s'
_diffrn_measurement_method '\w scans'
_diffrn_radiation_type MoK\a
_diffrn_radiation_wavelength 0.71073
_diffrn_reflns_av_R_equivalents 0.0622
_diffrn_reflns_av_unetI/netI 0.0445
_diffrn_reflns_Laue_measured_fraction_full 0.997
_diffrn_reflns_Laue_measured_fraction_max 0.997
_diffrn_reflns_limit_h_max 11
_diffrn_reflns_limit_h_min -11
_diffrn_reflns_limit_k_max 23
_diffrn_reflns_limit_k_min -23
_diffrn_reflns_limit_l_max 23
_diffrn_reflns_limit_l_min -23
_diffrn_reflns_number 33575
_diffrn_reflns_point_group_measured_fraction_full 0.997
_diffrn_reflns_point_group_measured_fraction_max 0.997
_diffrn_reflns_theta_full 26.000
_diffrn_reflns_theta_max 25.998
_diffrn_reflns_theta_min 3.109
_diffrn_standards_decay_% 0
_diffrn_standards_interval_count 50
_diffrn_standards_interval_time 10
_diffrn_standards_number 2
_exptl_absorpt_coefficient_mu 10.913
_exptl_absorpt_correction_T_max 1.00000
_exptl_absorpt_correction_T_min 0.16047
_exptl_absorpt_correction_type multi-scan
_exptl_absorpt_process_details
;
CrysAlisPro, Agilent Technologies,
Version 1.171.37.31 (release 14-01-2014 CrysAlis171 .NET)
(compiled Jan 14 2014,18:38:05)
Empirical absorption correction using spherical harmonics,
 implemented in SCALE3 ABSPACK scaling algorithm.
;
_exptl_crystal_colour colorless
_exptl_crystal_density_diffrn 2.016
_exptl_crystal_description block
_exptl_crystal_F_000 1888
_exptl_crystal_size_max 0.4
_exptl_crystal_size_mid 0.4
_exptl_crystal_size_min 0.2
_refine_diff_density_max 2.407
_refine_diff_density_min -1.625
_refine_diff_density_rms 0.168
_refine_ls_extinction_method none
_refine_ls_goodness_of_fit_ref 1.059
_refine_ls_hydrogen_treatment constr
_refine_ls_matrix_type full
_refine_ls_number_parameters 379
_refine_ls_number_reflns 6413
_refine_ls_number_restraints 0
_refine_ls_restrained_S_all 1.059
_refine_ls_R_factor_all 0.0414
_refine_ls_R_factor_gt 0.0323
_refine_ls_shift/su_max 0.002
_refine_ls_shift/su_mean 0.000
_refine_ls_structure_factor_coef Fsqd
_refine_ls_weighting_details 'w=1/[\s^2^(Fo^2^)+(0.0324P)^2^+1.9371P] where P=(Fo^2^+2Fc^2^)/3'
_refine_ls_weighting_scheme calc
_refine_ls_wR_factor_gt 0.0691
_refine_ls_wR_factor_ref 0.0718
_reflns_Friedel_coverage 0.000
_reflns_number_gt 5553
_reflns_number_total 6413
_reflns_threshold_expression 'I > 2\s(I)'
_cod_data_source_file c7dt00188f2.cif
_cod_data_source_block AT-162
_cod_depositor_comments 'Adding full bibliography for 7042110--7042119.cif.'
_cod_database_code 7042117
_shelx_space_group_comment
;
The symmetry employed for this shelxl refinement is uniquely defined
by the following loop, which should always be used as a source of
symmetry information in preference to the above space-group names.
They are only intended as comments.
;

loop_
_space_group_symop_operation_xyz
'x, y, z'
'-x, y+1/2, -z+1/2'
'-x, -y, -z'
'x, -y-1/2, z-1/2'

loop_
_atom_site_label
_atom_site_type_symbol
_atom_site_fract_x
_atom_site_fract_y
_atom_site_fract_z
_atom_site_U_iso_or_equiv
_atom_site_adp_type
_atom_site_occupancy
_atom_site_site_symmetry_order
_atom_site_calc_flag
_atom_site_refinement_flags_posn
_atom_site_refinement_flags_adp
C14 C 0.2735(6) 0.7781(3) 0.2707(3) 0.0178(13) Uani 1 1 d . .
C13 C 0.1232(6) 0.7902(3) 0.2812(3) 0.0179(13) Uani 1 1 d . .
H13 H 0.0642 0.7554 0.3010 0.021 Uiso 1 1 calc R U
C12 C 0.0615(7) 0.8549(3) 0.2620(3) 0.0236(14) Uani 1 1 d . .
H12 H -0.0380 0.8635 0.2704 0.028 Uiso 1 1 calc R U
C11 C 0.1467(7) 0.9059(3) 0.2306(3) 0.0275(15) Uani 1 1 d . .
H11 H 0.1049 0.9488 0.2179 0.033 Uiso 1 1 calc R U
C10 C 0.2946(7) 0.8931(3) 0.2181(3) 0.0243(14) Uani 1 1 d . .
H10 H 0.3516 0.9266 0.1950 0.029 Uiso 1 1 calc R U
C9 C 0.3582(7) 0.8301(3) 0.2401(3) 0.0208(13) Uani 1 1 d . .
C8 C 0.5247(7) 0.8202(3) 0.2333(3) 0.0240(14) Uani 1 1 d . .
H8A H 0.5586 0.8434 0.1910 0.029 Uiso 1 1 calc R U
H8B H 0.5734 0.8423 0.2729 0.029 Uiso 1 1 calc R U
C1 C 0.4078(6) 0.6133(3) 0.2238(3) 0.0178(12) Uani 1 1 d . .
C2 C 0.3596(7) 0.5448(3) 0.2262(3) 0.0249(14) Uani 1 1 d . .
H2 H 0.3110 0.5279 0.2657 0.030 Uiso 1 1 calc R U
C3 C 0.3841(8) 0.5005(4) 0.1687(3) 0.0350(17) Uani 1 1 d . .
H3 H 0.3528 0.4539 0.1700 0.042 Uiso 1 1 calc R U
C4 C 0.4552(7) 0.5263(4) 0.1096(3) 0.0305(16) Uani 1 1 d . .
H4 H 0.4703 0.4971 0.0711 0.037 Uiso 1 1 calc R U
C5 C 0.5030(7) 0.5946(4) 0.1078(3) 0.0274(15) Uani 1 1 d . .
H5 H 0.5507 0.6115 0.0681 0.033 Uiso 1 1 calc R U
C6 C 0.4810(6) 0.6393(3) 0.1649(3) 0.0214(13) Uani 1 1 d . .
C7 C 0.5256(7) 0.7149(3) 0.1613(3) 0.0243(14) Uani 1 1 d . .
H7A H 0.6093 0.7193 0.1299 0.029 Uiso 1 1 calc R U
H7B H 0.4448 0.7420 0.1415 0.029 Uiso 1 1 calc R U
C15 C 0.7241(7) 0.7376(3) 0.2455(3) 0.0268(15) Uani 1 1 d . .
H15A H 0.7490 0.7668 0.2855 0.032 Uiso 1 1 calc R U
H15B H 0.7795 0.7550 0.2057 0.032 Uiso 1 1 calc R U
C16 C 0.7727(7) 0.6635(3) 0.2605(3) 0.0259(14) Uani 1 1 d . .
H16A H 0.7426 0.6323 0.2229 0.031 Uiso 1 1 calc R U
H16B H 0.8792 0.6613 0.2652 0.031 Uiso 1 1 calc R U
C17 C 0.7272(8) 0.5721(4) 0.3414(4) 0.0406(18) Uani 1 1 d . .
H17A H 0.6787 0.5611 0.3848 0.061 Uiso 1 1 calc R U
H17B H 0.6881 0.5429 0.3048 0.061 Uiso 1 1 calc R U
H17C H 0.8313 0.5636 0.3462 0.061 Uiso 1 1 calc R U
C31 C -0.2160(6) 0.6592(3) 0.5085(3) 0.0169(12) Uani 1 1 d . .
C30 C -0.3684(7) 0.6473(3) 0.5083(3) 0.0220(13) Uani 1 1 d . .
H30 H -0.4309 0.6800 0.4874 0.026 Uiso 1 1 calc R U
C29 C -0.4268(7) 0.5880(3) 0.5384(3) 0.0243(14) Uani 1 1 d . .
H29 H -0.5282 0.5803 0.5368 0.029 Uiso 1 1 calc R U
C28 C -0.3361(7) 0.5395(3) 0.5712(3) 0.0262(15) Uani 1 1 d . .
H28 H -0.3763 0.4997 0.5922 0.031 Uiso 1 1 calc R U
C27 C -0.1850(7) 0.5507(3) 0.5725(3) 0.0237(14) Uani 1 1 d . .
H27 H -0.1239 0.5185 0.5951 0.028 Uiso 1 1 calc R U
C26 C -0.1237(6) 0.6095(3) 0.5404(3) 0.0191(13) Uani 1 1 d . .
C25 C 0.0403(6) 0.6183(3) 0.5375(3) 0.0190(13) Uani 1 1 d . .
H25A H 0.0845 0.5965 0.5784 0.023 Uiso 1 1 calc R U
H25B H 0.0783 0.5947 0.4962 0.023 Uiso 1 1 calc R U
C18 C -0.0761(6) 0.8254(3) 0.5364(3) 0.0155(12) Uani 1 1 d . .
C19 C -0.1191(6) 0.8951(3) 0.5293(3) 0.0205(13) Uani 1 1 d . .
H19 H -0.1763 0.9089 0.4912 0.025 Uiso 1 1 calc R U
C20 C -0.0767(7) 0.9445(3) 0.5794(3) 0.0291(15) Uani 1 1 d . .
H20 H -0.1047 0.9914 0.5743 0.035 Uiso 1 1 calc R U
C21 C 0.0062(7) 0.9242(3) 0.6362(3) 0.0277(15) Uani 1 1 d . .
H21 H 0.0338 0.9574 0.6695 0.033 Uiso 1 1 calc R U
C22 C 0.0489(7) 0.8551(3) 0.6441(3) 0.0227(14) Uani 1 1 d . .
H22 H 0.1053 0.8417 0.6826 0.027 Uiso 1 1 calc R U
C23 C 0.0072(6) 0.8053(3) 0.5941(3) 0.0162(12) Uani 1 1 d . .
C24 C 0.0474(7) 0.7290(3) 0.6025(3) 0.0176(12) Uani 1 1 d . .
H24A H 0.1324 0.7255 0.6333 0.021 Uiso 1 1 calc R U
H24B H -0.0341 0.7046 0.6248 0.021 Uiso 1 1 calc R U
C32 C 0.2420(6) 0.7000(3) 0.5174(3) 0.0181(13) Uani 1 1 d . .
H32A H 0.2999 0.6795 0.5551 0.022 Uiso 1 1 calc R U
H32B H 0.2615 0.6730 0.4753 0.022 Uiso 1 1 calc R U
C33 C 0.2920(6) 0.7739(3) 0.5060(3) 0.0190(13) Uani 1 1 d . .
H33A H 0.2682 0.8024 0.5466 0.023 Uiso 1 1 calc R U
H33B H 0.3981 0.7750 0.4991 0.023 Uiso 1 1 calc R U
C34 C 0.2509(7) 0.8731(3) 0.4352(3) 0.0255(14) Uani 1 1 d . .
H34A H 0.2001 0.8896 0.3942 0.038 Uiso 1 1 calc R U
H34B H 0.2191 0.8996 0.4753 0.038 Uiso 1 1 calc R U
H34C H 0.3554 0.8790 0.4290 0.038 Uiso 1 1 calc R U
O1 O 0.7031(5) 0.6437(2) 0.3247(2) 0.0250(10) Uani 1 1 d . .
O2 O 0.2188(4) 0.8006(2) 0.44569(19) 0.0199(9) Uani 1 1 d . .
Cl1 Cl 0.13540(15) 0.62248(7) 0.34850(7) 0.0164(3) Uani 1 1 d . .
Cl2 Cl -0.35829(15) 0.81010(7) 0.41663(7) 0.0180(3) Uani 1 1 d . .
N1 N 0.5661(5) 0.7457(2) 0.2307(2) 0.0191(11) Uani 1 1 d . .
N2 N 0.0823(5) 0.6933(2) 0.5352(2) 0.0148(10) Uani 1 1 d . .
Bi1 Bi 0.39403(2) 0.68569(2) 0.31755(2) 0.01593(7) Uani 1 1 d . .
Bi2 Bi -0.10130(2) 0.74685(2) 0.44963(2) 0.01511(7) Uani 1 1 d . .

loop_
_atom_site_aniso_label
_atom_site_aniso_U_11
_atom_site_aniso_U_22
_atom_site_aniso_U_33
_atom_site_aniso_U_23
_atom_site_aniso_U_13
_atom_site_aniso_U_12
C14 0.021(3) 0.015(3) 0.017(3) -0.003(2) 0.004(2) 0.005(3)
C13 0.024(3) 0.017(3) 0.012(3) 0.000(2) 0.001(2) -0.003(3)
C12 0.033(4) 0.010(3) 0.028(3) -0.006(2) 0.000(3) 0.004(3)
C11 0.036(4) 0.014(3) 0.033(4) 0.003(3) -0.005(3) 0.003(3)
C10 0.032(4) 0.012(3) 0.029(3) 0.003(2) 0.003(3) -0.003(3)
C9 0.025(4) 0.023(4) 0.014(3) 0.001(2) -0.004(2) -0.002(3)
C8 0.025(4) 0.023(4) 0.025(3) 0.003(3) 0.001(3) -0.008(3)
C1 0.019(3) 0.014(3) 0.021(3) -0.003(2) -0.006(2) 0.003(2)
C2 0.023(4) 0.024(4) 0.027(3) 0.000(3) 0.000(3) 0.002(3)
C3 0.049(5) 0.016(4) 0.039(4) -0.003(3) -0.013(3) 0.005(3)
C4 0.033(4) 0.028(4) 0.031(4) -0.010(3) -0.005(3) 0.014(3)
C5 0.023(4) 0.036(4) 0.023(3) 0.001(3) 0.004(3) 0.015(3)
C6 0.018(3) 0.027(4) 0.019(3) -0.002(2) -0.005(2) 0.004(3)
C7 0.022(4) 0.028(4) 0.023(3) 0.002(3) 0.001(3) 0.000(3)
C15 0.019(3) 0.038(4) 0.023(3) 0.001(3) -0.004(3) -0.010(3)
C16 0.019(3) 0.032(4) 0.027(3) -0.008(3) -0.003(3) 0.004(3)
C17 0.039(5) 0.020(4) 0.063(5) -0.003(3) -0.001(4) 0.002(3)
C31 0.019(3) 0.012(3) 0.019(3) 0.000(2) -0.001(2) -0.002(2)
C30 0.023(4) 0.019(3) 0.024(3) 0.000(2) -0.001(3) 0.003(3)
C29 0.020(3) 0.018(3) 0.035(4) -0.002(3) 0.003(3) -0.002(3)
C28 0.025(4) 0.015(3) 0.038(4) 0.006(3) 0.005(3) -0.005(3)
C27 0.034(4) 0.011(3) 0.026(3) 0.000(2) -0.003(3) 0.003(3)
C26 0.021(3) 0.018(3) 0.018(3) -0.002(2) 0.003(2) 0.000(3)
C25 0.020(3) 0.019(3) 0.019(3) 0.004(2) -0.001(2) 0.005(3)
C18 0.010(3) 0.010(3) 0.027(3) 0.000(2) 0.003(2) 0.001(2)
C19 0.018(3) 0.015(3) 0.028(3) 0.001(2) 0.002(3) 0.000(2)
C20 0.029(4) 0.014(3) 0.045(4) 0.000(3) 0.000(3) 0.001(3)
C21 0.031(4) 0.016(3) 0.036(4) -0.008(3) 0.003(3) -0.003(3)
C22 0.023(4) 0.025(4) 0.020(3) 0.001(2) 0.001(3) 0.000(3)
C23 0.012(3) 0.017(3) 0.020(3) -0.002(2) 0.000(2) 0.001(2)
C24 0.019(3) 0.015(3) 0.018(3) -0.001(2) 0.000(2) 0.000(2)
C32 0.016(3) 0.021(3) 0.017(3) 0.002(2) 0.000(2) 0.003(2)
C33 0.012(3) 0.028(4) 0.017(3) -0.001(2) 0.001(2) 0.003(3)
C34 0.031(4) 0.014(3) 0.031(3) -0.001(3) -0.005(3) 0.003(3)
O1 0.024(2) 0.020(2) 0.031(2) -0.0039(18) 0.0031(19) 0.0017(19)
O2 0.023(2) 0.018(2) 0.019(2) 0.0004(16) -0.0002(17) -0.0012(18)
Cl1 0.0155(7) 0.0136(7) 0.0202(7) 0.0046(5) 0.0012(5) -0.0006(5)
Cl2 0.0143(7) 0.0180(8) 0.0218(7) 0.0034(5) -0.0009(6) 0.0032(6)
N1 0.016(3) 0.022(3) 0.019(3) -0.004(2) -0.001(2) -0.003(2)
N2 0.012(3) 0.017(3) 0.016(2) -0.0012(18) 0.0025(19) 0.0024(19)
Bi1 0.01672(13) 0.01508(13) 0.01599(11) 0.00121(8) -0.00007(8) -0.00070(9)
Bi2 0.01588(13) 0.01359(12) 0.01586(12) 0.00188(8) 0.00144(8) 0.00223(8)

loop_
_atom_type_symbol
_atom_type_description
_atom_type_scat_dispersion_real
_atom_type_scat_dispersion_imag
_atom_type_scat_source
C C 0.0033 0.0016 'International Tables Vol C Tables 4.2.6.8 and 6.1.1.4'
H H 0.0000 0.0000 'International Tables Vol C Tables 4.2.6.8 and 6.1.1.4'
O O 0.0106 0.0060 'International Tables Vol C Tables 4.2.6.8 and 6.1.1.4'
Cl Cl 0.1484 0.1585 'International Tables Vol C Tables 4.2.6.8 and 6.1.1.4'
Bi Bi -4.1077 10.2566 'International Tables Vol C Tables 4.2.6.8 and 6.1.1.4'
N N 0.0061 0.0033 'International Tables Vol C Tables 4.2.6.8 and 6.1.1.4'

loop_
_geom_angle_atom_site_label_1
_geom_angle_atom_site_label_2
_geom_angle_atom_site_label_3
_geom_angle
C9 C14 C13 119.1(5)
C9 C14 Bi1 117.1(4)
C13 C14 Bi1 123.0(4)
C14 C13 C12 119.8(6)
C14 C13 H13 120.1
C12 C13 H13 120.1
C11 C12 C13 120.6(6)
C11 C12 H12 119.7
C13 C12 H12 119.7
C12 C11 C10 119.7(6)
C12 C11 H11 120.2
C10 C11 H11 120.2
C11 C10 C9 120.0(6)
C11 C10 H10 120.0
C9 C10 H10 120.0
C14 C9 C10 120.8(6)
C14 C9 C8 119.9(5)
C10 C9 C8 119.3(5)
N1 C8 C9 112.0(5)
N1 C8 H8A 109.2
C9 C8 H8A 109.2
N1 C8 H8B 109.2
C9 C8 H8B 109.2
H8A C8 H8B 107.9
C2 C1 C6 120.8(5)
C2 C1 Bi1 122.2(4)
C6 C1 Bi1 116.7(4)
C1 C2 C3 119.5(6)
C1 C2 H2 120.2
C3 C2 H2 120.2
C4 C3 C2 119.9(6)
C4 C3 H3 120.1
C2 C3 H3 120.1
C5 C4 C3 120.1(6)
C5 C4 H4 119.9
C3 C4 H4 119.9
C4 C5 C6 120.8(6)
C4 C5 H5 119.6
C6 C5 H5 119.6
C5 C6 C1 118.8(6)
C5 C6 C7 120.7(5)
C1 C6 C7 120.4(5)
N1 C7 C6 113.7(5)
N1 C7 H7A 108.8
C6 C7 H7A 108.8
N1 C7 H7B 108.8
C6 C7 H7B 108.8
H7A C7 H7B 107.7
N1 C15 C16 114.9(5)
N1 C15 H15A 108.5
C16 C15 H15A 108.5
N1 C15 H15B 108.5
C16 C15 H15B 108.5
H15A C15 H15B 107.5
O1 C16 C15 106.3(5)
O1 C16 H16A 110.5
C15 C16 H16A 110.5
O1 C16 H16B 110.5
C15 C16 H16B 110.5
H16A C16 H16B 108.7
O1 C17 H17A 109.5
O1 C17 H17B 109.5
H17A C17 H17B 109.5
O1 C17 H17C 109.5
H17A C17 H17C 109.5
H17B C17 H17C 109.5
C26 C31 C30 118.8(5)
C26 C31 Bi2 116.0(4)
C30 C31 Bi2 124.8(4)
C29 C30 C31 120.8(6)
C29 C30 H30 119.6
C31 C30 H30 119.6
C30 C29 C28 120.5(6)
C30 C29 H29 119.8
C28 C29 H29 119.8
C29 C28 C27 119.6(6)
C29 C28 H28 120.2
C27 C28 H28 120.2
C28 C27 C26 120.6(6)
C28 C27 H27 119.7
C26 C27 H27 119.7
C27 C26 C31 119.7(6)
C27 C26 C25 120.2(5)
C31 C26 C25 120.1(5)
N2 C25 C26 111.4(5)
N2 C25 H25A 109.3
C26 C25 H25A 109.3
N2 C25 H25B 109.3
C26 C25 H25B 109.3
H25A C25 H25B 108.0
C19 C18 C23 119.4(5)
C19 C18 Bi2 122.4(4)
C23 C18 Bi2 117.3(4)
C18 C19 C20 120.0(6)
C18 C19 H19 120.0
C20 C19 H19 120.0
C21 C20 C19 120.2(6)
C21 C20 H20 119.9
C19 C20 H20 119.9
C20 C21 C22 120.5(6)
C20 C21 H21 119.7
C22 C21 H21 119.7
C21 C22 C23 119.7(6)
C21 C22 H22 120.2
C23 C22 H22 120.2
C18 C23 C22 120.3(5)
C18 C23 C24 118.7(5)
C22 C23 C24 121.0(5)
N2 C24 C23 113.6(4)
N2 C24 H24A 108.8
C23 C24 H24A 108.8
N2 C24 H24B 108.8
C23 C24 H24B 108.8
H24A C24 H24B 107.7
C33 C32 N2 114.1(5)
C33 C32 H32A 108.7
N2 C32 H32A 108.7
C33 C32 H32B 108.7
N2 C32 H32B 108.7
H32A C32 H32B 107.6
O2 C33 C32 108.2(5)
O2 C33 H33A 110.0
C32 C33 H33A 110.0
O2 C33 H33B 110.0
C32 C33 H33B 110.0
H33A C33 H33B 108.4
O2 C34 H34A 109.5
O2 C34 H34B 109.5
H34A C34 H34B 109.5
O2 C34 H34C 109.5
H34A C34 H34C 109.5
H34B C34 H34C 109.5
C17 O1 C16 112.3(5)
C34 O2 C33 111.4(4)
C8 N1 C15 110.2(5)
C8 N1 C7 110.3(5)
C15 N1 C7 111.6(5)
C8 N1 Bi1 104.7(3)
C15 N1 Bi1 115.1(3)
C7 N1 Bi1 104.6(3)
C25 N2 C24 111.1(4)
C25 N2 C32 109.8(4)
C24 N2 C32 111.4(4)
C25 N2 Bi2 103.7(3)
C24 N2 Bi2 103.5(3)
C32 N2 Bi2 117.0(3)
C14 Bi1 C1 100.8(2)
C14 Bi1 N1 71.89(18)
C1 Bi1 N1 73.89(18)
C14 Bi1 Cl1 90.76(15)
C1 Bi1 Cl1 87.20(15)
N1 Bi1 Cl1 150.90(11)
C18 Bi2 C31 99.77(19)
C18 Bi2 N2 74.07(17)
C31 Bi2 N2 71.76(18)
C18 Bi2 Cl2 87.90(15)
C31 Bi2 Cl2 92.71(15)
N2 Bi2 Cl2 153.30(10)

loop_
_geom_bond_atom_site_label_1
_geom_bond_atom_site_label_2
_geom_bond_distance
C14 C9 1.379(8)
C14 C13 1.395(8)
C14 Bi1 2.251(6)
C13 C12 1.398(8)
C13 H13 0.9300
C12 C11 1.375(8)
C12 H12 0.9300
C11 C10 1.382(9)
C11 H11 0.9300
C10 C9 1.393(8)
C10 H10 0.9300
C9 C8 1.525(9)
C8 N1 1.463(7)
C8 H8A 0.9700
C8 H8B 0.9700
C1 C2 1.372(8)
C1 C6 1.396(8)
C1 Bi1 2.260(5)
C2 C3 1.400(8)
C2 H2 0.9300
C3 C4 1.388(9)
C3 H3 0.9300
C4 C5 1.367(9)
C4 H4 0.9300
C5 C6 1.394(8)
C5 H5 0.9300
C6 C7 1.494(8)
C7 N1 1.492(7)
C7 H7A 0.9700
C7 H7B 0.9700
C15 N1 1.466(8)
C15 C16 1.501(9)
C15 H15A 0.9700
C15 H15B 0.9700
C16 O1 1.427(7)
C16 H16A 0.9700
C16 H16B 0.9700
C17 O1 1.414(7)
C17 H17A 0.9600
C17 H17B 0.9600
C17 H17C 0.9600
C31 C26 1.398(8)
C31 C30 1.398(8)
C31 Bi2 2.261(5)
C30 C29 1.370(8)
C30 H30 0.9300
C29 C28 1.382(9)
C29 H29 0.9300
C28 C27 1.385(9)
C28 H28 0.9300
C27 C26 1.390(8)
C27 H27 0.9300
C26 C25 1.496(8)
C25 N2 1.474(7)
C25 H25A 0.9700
C25 H25B 0.9700
C18 C19 1.387(8)
C18 C23 1.388(8)
C18 Bi2 2.239(5)
C19 C20 1.392(8)
C19 H19 0.9300
C20 C21 1.373(9)
C20 H20 0.9300
C21 C22 1.376(8)
C21 H21 0.9300
C22 C23 1.394(8)
C22 H22 0.9300
C23 C24 1.502(8)
C24 N2 1.487(6)
C24 H24A 0.9700
C24 H24B 0.9700
C32 C33 1.490(8)
C32 N2 1.491(7)
C32 H32A 0.9700
C32 H32B 0.9700
C33 O2 1.422(6)
C33 H33A 0.9700
C33 H33B 0.9700
C34 O2 1.420(7)
C34 H34A 0.9600
C34 H34B 0.9600
C34 H34C 0.9600
Cl1 Bi1 2.6973(13)
Cl2 Bi2 2.6926(14)
N1 Bi1 2.545(5)
N2 Bi2 2.540(5)

loop_
_geom_torsion_atom_site_label_1
_geom_torsion_atom_site_label_2
_geom_torsion_atom_site_label_3
_geom_torsion_atom_site_label_4
_geom_torsion
C9 C14 C13 C12 -1.2(8)
Bi1 C14 C13 C12 168.0(4)
C14 C13 C12 C11 2.1(9)
C13 C12 C11 C10 -0.1(9)
C12 C11 C10 C9 -2.9(9)
C13 C14 C9 C10 -1.7(8)
Bi1 C14 C9 C10 -171.6(4)
C13 C14 C9 C8 175.3(5)
Bi1 C14 C9 C8 5.5(7)
C11 C10 C9 C14 3.8(9)
C11 C10 C9 C8 -173.2(5)
C14 C9 C8 N1 26.3(7)
C10 C9 C8 N1 -156.6(5)
C6 C1 C2 C3 -0.1(9)
Bi1 C1 C2 C3 -173.8(5)
C1 C2 C3 C4 -0.7(10)
C2 C3 C4 C5 0.9(10)
C3 C4 C5 C6 -0.2(10)
C4 C5 C6 C1 -0.6(9)
C4 C5 C6 C7 -176.5(6)
C2 C1 C6 C5 0.7(9)
Bi1 C1 C6 C5 174.8(4)
C2 C1 C6 C7 176.6(6)
Bi1 C1 C6 C7 -9.3(7)
C5 C6 C7 N1 -151.3(5)
C1 C6 C7 N1 33.0(8)
N1 C15 C16 O1 -65.8(6)
C26 C31 C30 C29 -0.2(8)
Bi2 C31 C30 C29 172.0(4)
C31 C30 C29 C28 1.5(9)
C30 C29 C28 C27 -0.9(9)
C29 C28 C27 C26 -1.0(9)
C28 C27 C26 C31 2.3(9)
C28 C27 C26 C25 -175.5(5)
C30 C31 C26 C27 -1.7(8)
Bi2 C31 C26 C27 -174.6(4)
C30 C31 C26 C25 176.1(5)
Bi2 C31 C26 C25 3.2(7)
C27 C26 C25 N2 -151.7(5)
C31 C26 C25 N2 30.6(7)
C23 C18 C19 C20 1.0(8)
Bi2 C18 C19 C20 -168.1(4)
C18 C19 C20 C21 -0.7(9)
C19 C20 C21 C22 0.3(10)
C20 C21 C22 C23 -0.2(9)
C19 C18 C23 C22 -0.9(8)
Bi2 C18 C23 C22 168.8(4)
C19 C18 C23 C24 177.5(5)
Bi2 C18 C23 C24 -12.8(7)
C21 C22 C23 C18 0.5(9)
C21 C22 C23 C24 -177.9(5)
C18 C23 C24 N2 37.5(7)
C22 C23 C24 N2 -144.1(5)
N2 C32 C33 O2 -65.1(6)
C15 C16 O1 C17 173.9(5)
C32 C33 O2 C34 174.7(4)
C9 C8 N1 C15 -162.9(5)
C9 C8 N1 C7 73.5(6)
C9 C8 N1 Bi1 -38.6(5)
C16 C15 N1 C8 166.6(5)
C16 C15 N1 C7 -70.5(6)
C16 C15 N1 Bi1 48.6(6)
C6 C7 N1 C8 -146.8(5)
C6 C7 N1 C15 90.3(6)
C6 C7 N1 Bi1 -34.8(5)
C26 C25 N2 C24 68.1(6)
C26 C25 N2 C32 -168.3(4)
C26 C25 N2 Bi2 -42.4(5)
C23 C24 N2 C25 -148.4(5)
C23 C24 N2 C32 88.9(6)
C23 C24 N2 Bi2 -37.7(5)
C33 C32 N2 C25 173.6(4)
C33 C32 N2 C24 -62.9(6)
C33 C32 N2 Bi2 55.8(5)
